data_4065224
loop_
_publ_author_name
'Slivarichova, Miriam'
'Ahmad, Ruaa'
'Kuo, Yu-Ying'
'Nunn, Joshua'
'Haddow, Mairi F.'
'Othman, Hafiizah'
'Owen, Gareth R.'

_publ_section_title
;
 New Mixed-Donor Bidentate Ligands Based on N-Heterocyclic Carbene and
 Thione Donors
;
_journal_issue 17
_journal_name_full Organometallics
_journal_page_first 4779
_journal_paper_doi 10.1021/om200629j
_journal_volume 30
_journal_year 2011
_chemical_formula_moiety 'C9 H13 N4 S, I'
_chemical_formula_sum 'C18 H26 I2 N8 S2'
_chemical_formula_weight 672.39
_chemical_name_common '[CS_(Me)H]I'
_chemical_name_systematic
; 
 ? 
;
_space_group_IT_number 19
_symmetry_cell_setting orthorhombic
_symmetry_space_group_name_Hall 'P 2ac 2ab'
_symmetry_space_group_name_H-M 'P 21 21 21'
_atom_sites_solution_hydrogens geom
_atom_sites_solution_primary direct
_atom_sites_solution_secondary difmap
_audit_creation_method SHELXL-97
_cell_angle_alpha 90.00
_cell_angle_beta 90.00
_cell_angle_gamma 90.00
_cell_formula_units_Z 2
_cell_length_a 8.9773(3)
_cell_length_b 11.4529(4)
_cell_length_c 12.1648(4)
_cell_measurement_temperature 100(2)
_cell_volume 1250.74(7)
_computing_cell_refinement 'Apex II (Bruker-AXS, 2007)'
_computing_data_collection 'Apex II (Bruker-AXS, 2007)'
_computing_data_reduction
;
 SAINT v7.34A (Bruker-AXS, 2007) & XPREP v2005/4 (Bruker-AXS, 2005)
;
_computing_molecular_graphics 'Bruker SHELXTL'
_computing_publication_material 'Bruker SHELXTL'
_computing_structure_refinement 'SHELXL-97 (Sheldrick, 1997)'
_computing_structure_solution 'SHELXS-97 (Sheldrick, 1990)'
_diffrn_ambient_temperature 100(2)
_diffrn_measured_fraction_theta_full 1.000
_diffrn_measured_fraction_theta_max 1.000
_diffrn_measurement_device_type 'CCD area detector'
_diffrn_measurement_method 'phi and omega scans'
_diffrn_radiation_monochromator graphite
_diffrn_radiation_source 'fine-focus sealed tube'
_diffrn_radiation_type MoK\a
_diffrn_radiation_wavelength 0.71073
_diffrn_reflns_av_R_equivalents 0.0181
_diffrn_reflns_av_sigmaI/netI 0.0239
_diffrn_reflns_limit_h_max 11
_diffrn_reflns_limit_h_min -10
_diffrn_reflns_limit_k_max 14
_diffrn_reflns_limit_k_min -14
_diffrn_reflns_limit_l_max 13
_diffrn_reflns_limit_l_min -15
_diffrn_reflns_number 8014
_diffrn_reflns_theta_full 27.50
_diffrn_reflns_theta_max 27.50
_diffrn_reflns_theta_min 2.44
_exptl_absorpt_coefficient_mu 2.703
_exptl_absorpt_correction_T_max 0.582
_exptl_absorpt_correction_T_min 0.513
_exptl_absorpt_correction_type multi-scan
_exptl_absorpt_process_details 'SADABS V2008/1'
_exptl_crystal_colour colourless
_exptl_crystal_density_diffrn 1.785
_exptl_crystal_density_method 'not measured'
_exptl_crystal_description block
_exptl_crystal_F_000 656
_exptl_crystal_size_max 0.23
_exptl_crystal_size_mid 0.21
_exptl_crystal_size_min 0.20
_refine_diff_density_max 0.648
_refine_diff_density_min -0.309
_refine_diff_density_rms 0.059
_refine_ls_abs_structure_details 'Flack H D (1983), Acta Cryst. A39, 876-881'
_refine_ls_abs_structure_Flack 0.023(16)
_refine_ls_extinction_method none
_refine_ls_goodness_of_fit_ref 1.062
_refine_ls_hydrogen_treatment constr
_refine_ls_matrix_type full
_refine_ls_number_parameters 139
_refine_ls_number_reflns 2868
_refine_ls_number_restraints 0
_refine_ls_restrained_S_all 1.062
_refine_ls_R_factor_all 0.0173
_refine_ls_R_factor_gt 0.0164
_refine_ls_shift/su_max 0.001
_refine_ls_shift/su_mean 0.000
_refine_ls_structure_factor_coef Fsqd
_refine_ls_weighting_details 'calc w=1/[\s^2^(Fo^2^)+(0.0186P)^2^+0.0275P] where P=(Fo^2^+2Fc^2^)/3'
_refine_ls_weighting_scheme calc
_refine_ls_wR_factor_gt 0.0379
_refine_ls_wR_factor_ref 0.0381
_reflns_number_gt 2785
_reflns_number_total 2868
_reflns_threshold_expression >2sigma(I)
_cod_data_source_file om200629j_si_002.cif
_cod_data_source_block '[CS_(Me)H]I'
_cod_original_sg_symbol_H-M P212121
_cod_database_code 4065224

loop_
_symmetry_equiv_pos_as_xyz
'x, y, z'
'-x+1/2, -y, z+1/2'
'-x, y+1/2, -z+1/2'
'x+1/2, -y+1/2, -z'

loop_
_atom_site_label
_atom_site_type_symbol
_atom_site_fract_x
_atom_site_fract_y
_atom_site_fract_z
_atom_site_U_iso_or_equiv
_atom_site_adp_type
_atom_site_occupancy
_atom_site_symmetry_multiplicity
_atom_site_calc_flag
_atom_site_refinement_flags
I1 I 0.177329(17) 0.817923(12) 0.448514(12) 0.01983(5) Uani 1 1 d .
S1 S 0.36693(7) 0.25153(6) 0.49200(6) 0.02702(14) Uani 1 1 d .
N1 N 0.1564(2) 0.30690(18) 0.33801(16) 0.0226(4) Uani 1 1 d .
N2 N 0.1883(2) 0.44223(15) 0.45992(16) 0.0191(4) Uani 1 1 d .
N3 N 0.1533(2) 0.49105(16) 0.65014(16) 0.0177(4) Uani 1 1 d .
N4 N -0.0189(2) 0.51968(17) 0.77069(17) 0.0192(4) Uani 1 1 d .
C1 C 0.2368(3) 0.3331(2) 0.42968(18) 0.0203(5) Uani 1 1 d .
C2 C 0.1661(3) 0.1957(2) 0.2809(2) 0.0356(6) Uani 1 1 d .
H2A H 0.2708 0.1771 0.2665 0.053 Uiso 1 1 calc R
H2B H 0.1120 0.2008 0.2111 0.053 Uiso 1 1 calc R
H2C H 0.1219 0.1344 0.3266 0.053 Uiso 1 1 calc R
C3 C 0.0579(3) 0.3970(2) 0.3130(2) 0.0239(6) Uani 1 1 d .
H3 H -0.0103 0.3989 0.2533 0.029 Uiso 1 1 calc R
C4 C 0.0772(3) 0.4804(2) 0.3888(2) 0.0230(5) Uani 1 1 d .
H4 H 0.0248 0.5523 0.3932 0.028 Uiso 1 1 calc R
C5 C 0.2458(3) 0.50662(19) 0.5517(2) 0.0211(5) Uani 1 1 d .
H5A H 0.2499 0.5906 0.5327 0.025 Uiso 1 1 calc R
H5B H 0.3485 0.4802 0.5677 0.025 Uiso 1 1 calc R
C6 C 0.0401(3) 0.5600(2) 0.6781(2) 0.0215(5) Uani 1 1 d .
H6 H 0.0073 0.6268 0.6386 0.026 Uiso 1 1 calc R
C7 C -0.1421(3) 0.5734(2) 0.8321(2) 0.0244(6) Uani 1 1 d .
H7A H -0.1024 0.6326 0.8824 0.037 Uiso 1 1 calc R
H7B H -0.1945 0.5133 0.8744 0.037 Uiso 1 1 calc R
H7C H -0.2116 0.6102 0.7805 0.037 Uiso 1 1 calc R
C8 C 0.0593(3) 0.4206(2) 0.8017(2) 0.0192(5) Uani 1 1 d .
H8 H 0.0407 0.3739 0.8647 0.023 Uiso 1 1 calc R
C9 C 0.1665(3) 0.40270(19) 0.72604(19) 0.0206(5) Uani 1 1 d .
H9 H 0.2374 0.3411 0.7253 0.025 Uiso 1 1 calc R

loop_
_atom_site_aniso_label
_atom_site_aniso_U_11
_atom_site_aniso_U_22
_atom_site_aniso_U_33
_atom_site_aniso_U_23
_atom_site_aniso_U_13
_atom_site_aniso_U_12
I1 0.02362(7) 0.02062(7) 0.01523(7) -0.00034(6) 0.00202(7) 0.00134(6)
S1 0.0203(3) 0.0319(3) 0.0289(3) 0.0042(3) 0.0004(3) 0.0058(3)
N1 0.0195(10) 0.0309(10) 0.0174(9) -0.0019(8) 0.0039(8) -0.0031(9)
N2 0.0181(9) 0.0217(9) 0.0175(9) 0.0054(8) -0.0036(10) -0.0022(8)
N3 0.0154(10) 0.0196(9) 0.0181(10) 0.0029(7) -0.0039(8) -0.0018(8)
N4 0.0188(10) 0.0205(9) 0.0182(10) 0.0001(8) -0.0041(9) 0.0010(8)
C1 0.0157(10) 0.0276(12) 0.0178(12) 0.0063(10) 0.0043(9) -0.0031(9)
C2 0.0319(14) 0.0432(15) 0.0318(14) -0.0143(12) 0.0017(13) -0.0001(15)
C3 0.0155(12) 0.0368(14) 0.0194(13) 0.0067(11) -0.0002(10) -0.0028(11)
C4 0.0189(12) 0.0281(13) 0.0220(13) 0.0086(10) -0.0057(10) -0.0028(10)
C5 0.0217(11) 0.0228(10) 0.0189(11) 0.0018(11) 0.0017(12) -0.0063(9)
C6 0.0236(12) 0.0206(11) 0.0202(12) 0.0034(10) -0.0062(11) 0.0003(10)
C7 0.0238(14) 0.0277(12) 0.0216(13) -0.0014(10) 0.0020(10) 0.0058(10)
C8 0.0187(12) 0.0204(11) 0.0184(12) 0.0022(9) -0.0047(10) -0.0022(9)
C9 0.0231(12) 0.0184(10) 0.0203(11) 0.0038(9) -0.0057(11) -0.0014(10)

loop_
_atom_type_symbol
_atom_type_description
_atom_type_scat_dispersion_real
_atom_type_scat_dispersion_imag
_atom_type_scat_source
C C 0.0033 0.0016 'International Tables Vol C Tables 4.2.6.8 and 6.1.1.4'
H H 0.0000 0.0000 'International Tables Vol C Tables 4.2.6.8 and 6.1.1.4'
N N 0.0061 0.0033 'International Tables Vol C Tables 4.2.6.8 and 6.1.1.4'
S S 0.1246 0.1234 'International Tables Vol C Tables 4.2.6.8 and 6.1.1.4'
I I -0.4742 1.8119 'International Tables Vol C Tables 4.2.6.8 and 6.1.1.4'

loop_
_geom_angle_atom_site_label_1
_geom_angle_atom_site_label_2
_geom_angle_atom_site_label_3
_geom_angle
C1 N1 C3 110.6(2)
C1 N1 C2 123.6(2)
C3 N1 C2 125.6(2)
C1 N2 C4 110.3(2)
C1 N2 C5 124.21(19)
C4 N2 C5 125.5(2)
C6 N3 C9 109.3(2)
C6 N3 C5 124.63(19)
C9 N3 C5 126.0(2)
C6 N4 C8 108.2(2)
C6 N4 C7 125.9(2)
C8 N4 C7 125.9(2)
N1 C1 N2 104.6(2)
N1 C1 S1 128.08(19)
N2 C1 S1 127.34(18)
N1 C2 H2A 109.5
N1 C2 H2B 109.5
H2A C2 H2B 109.5
N1 C2 H2C 109.5
H2A C2 H2C 109.5
H2B C2 H2C 109.5
C4 C3 N1 107.2(2)
C4 C3 H3 126.4
N1 C3 H3 126.4
C3 C4 N2 107.2(2)
C3 C4 H4 126.4
N2 C4 H4 126.4
N2 C5 N3 111.66(18)
N2 C5 H5A 109.3
N3 C5 H5A 109.3
N2 C5 H5B 109.3
N3 C5 H5B 109.3
H5A C5 H5B 107.9
N4 C6 N3 108.4(2)
N4 C6 H6 125.8
N3 C6 H6 125.8
N4 C7 H7A 109.5
N4 C7 H7B 109.5
H7A C7 H7B 109.5
N4 C7 H7C 109.5
H7A C7 H7C 109.5
H7B C7 H7C 109.5
C9 C8 N4 107.5(2)
C9 C8 H8 126.2
N4 C8 H8 126.2
C8 C9 N3 106.5(2)
C8 C9 H9 126.7
N3 C9 H9 126.7

loop_
_geom_bond_atom_site_label_1
_geom_bond_atom_site_label_2
_geom_bond_distance
S1 C1 1.677(2)
N1 C1 1.362(3)
N1 C3 1.392(3)
N1 C2 1.453(3)
N2 C1 1.374(3)
N2 C4 1.391(3)
N2 C5 1.434(3)
N3 C6 1.331(3)
N3 C9 1.375(3)
N3 C5 1.468(3)
N4 C6 1.328(3)
N4 C8 1.387(3)
N4 C7 1.470(3)
C2 H2A 0.9800
C2 H2B 0.9800
C2 H2C 0.9800
C3 C4 1.339(4)
C3 H3 0.9500
C4 H4 0.9500
C5 H5A 0.9900
C5 H5B 0.9900
C6 H6 0.9500
C7 H7A 0.9800
C7 H7B 0.9800
C7 H7C 0.9800
C8 C9 1.347(4)
C8 H8 0.9500
C9 H9 0.9500

loop_
_geom_torsion_atom_site_label_1
_geom_torsion_atom_site_label_2
_geom_torsion_atom_site_label_3
_geom_torsion_atom_site_label_4
_geom_torsion
C3 N1 C1 N2 -1.1(2)
C2 N1 C1 N2 -176.7(2)
C3 N1 C1 S1 179.23(18)
C2 N1 C1 S1 3.7(3)
C4 N2 C1 N1 1.4(2)
C5 N2 C1 N1 -178.3(2)
C4 N2 C1 S1 -178.93(18)
C5 N2 C1 S1 1.3(3)
C1 N1 C3 C4 0.4(3)
C2 N1 C3 C4 175.8(2)
N1 C3 C4 N2 0.5(3)
C1 N2 C4 C3 -1.2(3)
C5 N2 C4 C3 178.5(2)
C1 N2 C5 N3 -95.9(3)
C4 N2 C5 N3 84.3(3)
C6 N3 C5 N2 -91.5(3)
C9 N3 C5 N2 86.8(3)
C8 N4 C6 N3 -0.6(3)
C7 N4 C6 N3 177.2(2)
C9 N3 C6 N4 0.8(3)
C5 N3 C6 N4 179.4(2)
C6 N4 C8 C9 0.2(3)
C7 N4 C8 C9 -177.6(2)
N4 C8 C9 N3 0.3(3)
C6 N3 C9 C8 -0.7(3)
C5 N3 C9 C8 -179.2(2)
